data_4321562
loop_
_publ_author_name
'F. Albert Cotton'
'Evgeny V. Dikarev'
'Jiande Gu'
'Santiago Herrero'
'Barbara Modec'

_publ_section_title
;
 Alkylpyridine Complexes of Tungsten(II) and Chromium(II). First
 Rotational Isomers of W2X4L4 Molecules with D2 hand D2 Symmetries
;
_journal_name_full 'Inorganic Chemistry'
_journal_page_first 5407
_journal_page_last 5411
_journal_paper_doi 10.1021/ic000555v
_journal_volume 39
_journal_year 2000
_chemical_compound_source synthesized
_chemical_formula_analytical 'not measured'
_chemical_formula_moiety 'W2 Cl4 (N C5 H4 C (C H3)3)4, C7 H8'
_chemical_formula_structural '(D2h)-W2Cl4(4-t-Bu-py)4, C7H8'
_chemical_formula_sum 'C43 H60 Cl4 N4 W2'
_chemical_formula_weight 1142.45
_chemical_melting_point ?
_chemical_name_systematic
; 
 Bis(trans-dichloro-bis(4-tert-butylpyridine))-di-tungsten (II),
 D2h isomer, toluene solvate
;
_space_group_IT_number 2
_symmetry_cell_setting triclinic
_symmetry_space_group_name_Hall '-P 1'
_symmetry_space_group_name_H-M 'P -1'
_atom_sites_solution_hydrogens geom
_atom_sites_solution_primary direct
_atom_sites_solution_secondary difmap
_audit_creation_method SHELXL
_cell_angle_alpha 107.88(3)
_cell_angle_beta 105.68(1)
_cell_angle_gamma 99.16(2)
_cell_formula_units_Z 1
_cell_length_a 8.556(1)
_cell_length_b 11.809(2)
_cell_length_c 12.696(3)
_cell_measurement_reflns_used 250
_cell_measurement_temperature 213(2)
_cell_measurement_theta_max 20.8
_cell_measurement_theta_min 8.0
_cell_volume 1133.6(5)
_computing_cell_refinement 'MADNES (Enraf-Nonius, 1989)'
_computing_data_collection 'MADNES (Enraf-Nonius, 1989)'
_computing_data_reduction 'PROCOR (Kabsch, 1988)'
_computing_molecular_graphics 'SHELXTL V.5 (Siemens, 1994)'
_computing_publication_material CIFTAB
_computing_structure_refinement 'SHELXL-93 (Sheldrick, 1993)'
_computing_structure_solution 'SHELXTL V.5 (Siemens, 1994)'
_diffrn_ambient_temperature 213(2)
_diffrn_measurement_device 'Nonius FAST area detector'
_diffrn_measurement_method 'Ellipsoid-mask fitting'
_diffrn_radiation_monochromator graphite
_diffrn_radiation_source 'fine-focus sealed tube'
_diffrn_radiation_type MoK\a
_diffrn_radiation_wavelength 0.71073
_diffrn_reflns_av_R_equivalents 0.0663
_diffrn_reflns_av_sigmaI/netI 0.0490
_diffrn_reflns_limit_h_max 8
_diffrn_reflns_limit_h_min -9
_diffrn_reflns_limit_k_max 12
_diffrn_reflns_limit_k_min -12
_diffrn_reflns_limit_l_max 13
_diffrn_reflns_limit_l_min -13
_diffrn_reflns_number 6159
_diffrn_reflns_theta_max 22.52
_diffrn_reflns_theta_min 2.56
_diffrn_standards_number 'none (area detector data)'
_exptl_absorpt_coefficient_mu 5.339
_exptl_absorpt_correction_type none
_exptl_crystal_colour dark-brown
_exptl_crystal_density_diffrn 1.674
_exptl_crystal_density_meas ?
_exptl_crystal_density_method none
_exptl_crystal_description needle-shaped
_exptl_crystal_F_000 562
_exptl_crystal_size_max 0.20
_exptl_crystal_size_mid 0.03
_exptl_crystal_size_min 0.03
_refine_diff_density_max 1.565
_refine_diff_density_min -0.623
_refine_diff_density_rms 0.161
_refine_ls_extinction_coef noref
_refine_ls_extinction_method none
_refine_ls_goodness_of_fit_all 1.057
_refine_ls_goodness_of_fit_obs 1.045
_refine_ls_hydrogen_treatment noref
_refine_ls_matrix_type full
_refine_ls_number_parameters 245
_refine_ls_number_reflns 2875
_refine_ls_number_restraints 42
_refine_ls_restrained_S_all 1.058
_refine_ls_restrained_S_obs 1.044
_refine_ls_R_factor_all 0.0424
_refine_ls_R_factor_obs 0.0372
_refine_ls_shift/esd_max -0.001
_refine_ls_shift/esd_mean 0.000
_refine_ls_structure_factor_coef Fsqd
_refine_ls_weighting_details 'w=1/[\s^2^(Fo^2^)+(0.0082P)^2^+16.0157P] where P=(Fo^2^+2Fc^2^)/3'
_refine_ls_weighting_scheme calc
_refine_ls_wR_factor_all 0.0891
_refine_ls_wR_factor_obs 0.0845
_reflns_number_observed 2669
_reflns_number_total 2875
_reflns_observed_criterion >2sigma(I)
_cod_data_source_file ic000555v_3.cif
_cod_data_source_block W2Cl4(4-t-Bu-py)4,C7H8_(1a,C7H8)
_cod_depositor_comments
;
The following automatic conversions were performed:

'_chemical_melting_point' value 'not measured' was changed to '?' -
the value is undefined or not given.

Automatic conversion script
Id: cif_fix_values 1646 2011-03-28 12:23:43Z adriana 

The following automatic conversions were performed:

'_exptl_crystal_density_meas' value 'not measured' was changed to '?'
- the value is perceived as not measured.

Automatic conversion script
Id: cif_fix_values 3008 2015-01-20 13:52:24Z robertas 

The following automatic conversions were performed:

'_refine_ls_weighting_scheme' value 'calc
w=1/[\s^2^(Fo^2^)+(0.0082P)^2^+16.0157P] where P=(Fo^2^+2Fc^2^)/3'
was changed to 'calc'. New tag '_refine_ls_weighting_details' was
created. The value of the new tag was set to
'w=1/[\s^2^(Fo^2^)+(0.0082P)^2^+16.0157P] where P=(Fo^2^+2Fc^2^)/3'.

Automatic conversion script
Id: cif_fix_values 3143 2015-03-26 13:38:13Z robertas 
;
_cod_original_cell_volume 1133.6(4)
_cod_database_code 4321562

loop_
_symmetry_equiv_pos_as_xyz
'x, y, z'
'-x, -y, -z'

loop_
_atom_site_aniso_label
_atom_site_aniso_U_11
_atom_site_aniso_U_22
_atom_site_aniso_U_33
_atom_site_aniso_U_23
_atom_site_aniso_U_13
_atom_site_aniso_U_12
W1 0.0151(2) 0.0209(2) 0.0204(2) 0.00204(15) 0.0041(2) 0.00509(15)
N1 0.016(4) 0.018(4) 0.034(4) 0.003(3) 0.009(3) 0.005(3)
N2 0.027(4) 0.026(4) 0.026(4) 0.011(3) 0.008(4) 0.011(3)
Cl1 0.0299(13) 0.0322(12) 0.0272(12) 0.0091(10) 0.0135(10) 0.0084(10)
Cl2 0.0237(12) 0.0309(12) 0.0269(12) 0.0028(10) 0.0105(10) 0.0097(10)
C1 0.021(5) 0.023(5) 0.024(5) -0.002(4) 0.003(4) 0.004(4)
C2 0.026(6) 0.027(5) 0.041(6) 0.004(5) 0.012(5) 0.008(5)
C3 0.032(6) 0.023(5) 0.048(6) 0.002(5) 0.014(5) -0.002(4)
C4 0.028(5) 0.023(5) 0.030(5) -0.013(4) 0.003(4) 0.000(4)
C5 0.030(6) 0.026(5) 0.042(6) 0.008(5) 0.016(5) 0.013(4)
C6 0.037(7) 0.024(5) 0.054(7) -0.010(5) 0.011(6) -0.010(5)
C10 0.026(5) 0.035(5) 0.020(5) 0.007(4) 0.010(4) 0.010(4)
C11 0.031(6) 0.028(5) 0.020(5) 0.003(4) 0.010(4) 0.003(4)
C12 0.018(5) 0.031(5) 0.027(5) 0.014(4) 0.006(4) 0.002(4)
C13 0.012(5) 0.037(5) 0.023(5) 0.002(4) 0.002(4) 0.007(4)
C14 0.024(5) 0.033(5) 0.015(5) 0.000(4) 0.005(4) 0.011(4)
C15 0.019(5) 0.043(5) 0.022(5) 0.004(4) -0.004(4) 0.001(4)
C16 0.032(7) 0.101(10) 0.031(6) -0.015(6) -0.004(5) 0.011(6)
C17 0.019(5) 0.049(6) 0.041(6) 0.006(5) -0.007(5) -0.009(5)
C18 0.053(8) 0.086(10) 0.047(8) 0.034(7) -0.013(6) 0.000(7)

loop_
_atom_site_label
_atom_site_type_symbol
_atom_site_fract_x
_atom_site_fract_y
_atom_site_fract_z
_atom_site_U_iso_or_equiv
_atom_site_thermal_displace_type
_atom_site_occupancy
_atom_site_calc_flag
_atom_site_refinement_flags
_atom_site_disorder_group
W1 W -0.03057(4) 0.08331(3) -0.01808(3) 0.02057(14) Uani 1 d . .
N1 N 0.2017(9) 0.2282(6) 0.0994(6) 0.024(2) Uani 1 d . .
N2 N -0.2771(9) -0.0031(6) -0.1602(6) 0.026(2) Uani 1 d . .
Cl1 Cl 0.0705(3) 0.1004(2) -0.1738(2) 0.0294(5) Uani 1 d . .
Cl2 Cl -0.1678(3) 0.1568(2) 0.1205(2) 0.0284(5) Uani 1 d . .
C1 C 0.3511(11) 0.2200(8) 0.0871(8) 0.027(2) Uani 1 d . .
H1A H 0.3541(11) 0.1491(8) 0.0290(8) 0.032 Uiso 1 calc R .
C2 C 0.4983(12) 0.3083(8) 0.1538(9) 0.033(2) Uani 1 d . .
H2A H 0.5989(12) 0.2960(8) 0.1416(9) 0.040 Uiso 1 calc R .
C3 C 0.5019(13) 0.4161(9) 0.2395(9) 0.038(3) Uani 1 d . .
C4 C 0.3466(12) 0.4259(8) 0.2500(8) 0.035(2) Uani 1 d U .
H4A H 0.3403(12) 0.4968(8) 0.3063(8) 0.042 Uiso 1 calc R .
C5 C 0.2019(12) 0.3336(8) 0.1795(9) 0.032(2) Uani 1 d . .
H5A H 0.0989(12) 0.3448(8) 0.1877(9) 0.038 Uiso 1 calc R .
C6 C 0.6640(13) 0.5168(9) 0.3206(10) 0.048(3) Uani 1 d D 1
C7 C 0.8227(25) 0.4754(22) 0.3163(24) 0.020(7) Uiso 0.40 d PD 1
H7A H 0.9210(25) 0.5425(22) 0.3691(24) 0.030 Uiso 0.40 calc PR 1
H7B H 0.8252(25) 0.4524(22) 0.2367(24) 0.030 Uiso 0.40 calc PR 1
H7C H 0.8230(25) 0.4050(22) 0.3404(24) 0.030 Uiso 0.40 calc PR 1
C8 C 0.6629(39) 0.6275(24) 0.2807(30) 0.048(9) Uiso 0.40 d PD 1
H8A H 0.5620(39) 0.6541(24) 0.2834(30) 0.072 Uiso 0.40 calc PR 1
H8B H 0.6648(39) 0.6034(24) 0.2010(30) 0.072 Uiso 0.40 calc PR 1
H8C H 0.7613(39) 0.6948(24) 0.3328(30) 0.072 Uiso 0.40 calc PR 1
C9 C 0.6673(57) 0.5695(42) 0.4496(25) 0.103(18) Uiso 0.40 d PD 1
H9A H 0.5655(57) 0.5954(42) 0.4507(25) 0.155 Uiso 0.40 calc PR 1
H9B H 0.7646(57) 0.6398(42) 0.4952(25) 0.155 Uiso 0.40 calc PR 1
H9C H 0.6740(57) 0.5064(42) 0.4834(25) 0.155 Uiso 0.40 calc PR 1
C7X C 0.7766(88) 0.4653(65) 0.3968(53) 0.114(31) Uiso 0.200(6) d PD 2
H7XA H 0.7226(88) 0.4439(65) 0.4487(53) 0.170 Uiso 0.20 calc PR 2
H7XB H 0.8830(88) 0.5268(65) 0.4434(53) 0.170 Uiso 0.20 calc PR 2
H7XC H 0.7965(88) 0.3922(65) 0.3473(53) 0.170 Uiso 0.20 calc PR 2
C8X C 0.7432(55) 0.5517(40) 0.2378(33) 0.028(11) Uiso 0.20 d PD 2
H8XA H 0.6682(55) 0.5845(40) 0.1901(33) 0.042 Uiso 0.20 calc PR 2
H8XB H 0.7628(55) 0.4792(40) 0.1870(33) 0.042 Uiso 0.20 calc PR 2
H8XC H 0.8495(55) 0.6138(40) 0.2832(33) 0.042 Uiso 0.20 calc PR 2
C9X C 0.6270(74) 0.6347(39) 0.3919(48) 0.059(17) Uiso 0.20 d PD 2
H9XA H 0.5544(74) 0.6634(39) 0.3385(48) 0.089 Uiso 0.20 calc PR 2
H9XB H 0.7319(74) 0.6982(39) 0.4377(48) 0.089 Uiso 0.20 calc PR 2
H9XC H 0.5715(74) 0.6166(39) 0.4444(48) 0.089 Uiso 0.20 calc PR 2
C7Y C 0.8172(30) 0.4918(26) 0.2866(27) 0.035(9) Uiso 0.400(6) d PD 3
H7YA H 0.8304(30) 0.4124(26) 0.2888(27) 0.053 Uiso 0.40 calc PR 3
H7YB H 0.9173(30) 0.5560(26) 0.3417(27) 0.053 Uiso 0.40 calc PR 3
H7YC H 0.8011(30) 0.4912(26) 0.2078(27) 0.053 Uiso 0.40 calc PR 3
C8Y C 0.6403(37) 0.6395(21) 0.3180(27) 0.041(8) Uiso 0.40 d PD 3
H8YA H 0.5427(37) 0.6536(21) 0.3398(27) 0.061 Uiso 0.40 calc PR 3
H8YB H 0.6233(37) 0.6396(21) 0.2394(27) 0.061 Uiso 0.40 calc PR 3
H8YC H 0.7395(37) 0.7044(21) 0.3732(27) 0.061 Uiso 0.40 calc PR 3
C9Y C 0.6939(31) 0.5286(25) 0.4526(16) 0.025(6) Uiso 0.40 d PD 3
H9YA H 0.7104(31) 0.4520(25) 0.4610(16) 0.038 Uiso 0.40 calc PR 3
H9YB H 0.5967(31) 0.5456(25) 0.4734(16) 0.038 Uiso 0.40 calc PR 3
H9YC H 0.7930(31) 0.5955(25) 0.5043(16) 0.038 Uiso 0.40 calc PR 3
C10 C -0.2911(11) -0.0871(8) -0.2632(7) 0.027(2) Uani 1 d . .
H10A H -0.1973(11) -0.1163(8) -0.2711(7) 0.033 Uiso 1 calc R .
C11 C -0.4384(12) -0.1321(8) -0.3579(8) 0.028(2) Uani 1 d . .
H11A H -0.4443(12) -0.1943(8) -0.4272(8) 0.034 Uiso 1 calc R .
C12 C -0.5789(11) -0.0879(8) -0.3537(8) 0.025(2) Uani 1 d . .
C13 C -0.5623(11) -0.0036(8) -0.2455(8) 0.027(2) Uani 1 d . .
H13A H -0.6546(11) 0.0265(8) -0.2352(8) 0.032 Uiso 1 calc R .
C14 C -0.4145(11) 0.0369(8) -0.1531(7) 0.026(2) Uani 1 d . .
H14A H -0.4081(11) 0.0953(8) -0.0814(7) 0.031 Uiso 1 calc R .
C15 C -0.7388(11) -0.1251(9) -0.4580(8) 0.033(2) Uani 1 d U .
C16 C -0.7281(15) -0.2109(13) -0.5703(10) 0.068(4) Uani 1 d U .
H16A H -0.8336(15) -0.2316(13) -0.6339(10) 0.103 Uiso 1 calc R .
H16B H -0.7064(15) -0.2856(13) -0.5600(10) 0.103 Uiso 1 calc R .
H16C H -0.6374(15) -0.1705(13) -0.5893(10) 0.103 Uiso 1 calc R .
C17 C -0.8874(12) -0.1828(10) -0.4295(9) 0.045(3) Uani 1 d U .
H17A H -0.8920(12) -0.1263(10) -0.3572(9) 0.067 Uiso 1 calc R .
H17B H -0.8735(12) -0.2594(10) -0.4200(9) 0.067 Uiso 1 calc R .
H17C H -0.9912(12) -0.1994(10) -0.4933(9) 0.067 Uiso 1 calc R .
C18 C -0.7705(16) -0.0070(13) -0.4767(11) 0.068(4) Uani 1 d . .
H18A H -0.7778(16) 0.0494(13) -0.4054(11) 0.103 Uiso 1 calc R .
H18B H -0.8752(16) -0.0278(13) -0.5410(11) 0.103 Uiso 1 calc R .
H18C H -0.6785(16) 0.0319(13) -0.4955(11) 0.103 Uiso 1 calc R .
C19 C 0.0316(49) 0.5291(32) 0.0226(32) 0.080(10) Uiso 0.50 d P .
C20 C -0.1316(37) 0.5644(25) 0.0447(24) 0.065(7) Uiso 0.50 d P .
C21 C -0.2786(45) 0.4777(33) -0.0100(31) 0.091(10) Uiso 0.50 d P .
C22 C -0.3069(44) 0.3663(30) -0.0777(28) 0.076(8) Uiso 0.50 d P .
C23 C -0.1599(31) 0.3402(23) -0.1001(22) 0.049(6) Uiso 0.50 d P .
C24 C -0.0021(31) 0.4102(22) -0.0634(21) 0.045(6) Uiso 0.50 d P .
C25 C 0.1928(71) 0.6067(50) 0.0626(46) 0.131(17) Uiso 0.50 d P .

loop_
_atom_type_symbol
_atom_type_description
_atom_type_scat_dispersion_real
_atom_type_scat_dispersion_imag
_atom_type_scat_source
C C 0.0033 0.0016 'International Tables Vol C Tables 4.2.6.8 and 6.1.1.4'
H H 0.0000 0.0000 'International Tables Vol C Tables 4.2.6.8 and 6.1.1.4'
N N 0.0061 0.0033 'International Tables Vol C Tables 4.2.6.8 and 6.1.1.4'
Cl Cl 0.1484 0.1585 'International Tables Vol C Tables 4.2.6.8 and 6.1.1.4'
W W -0.8490 6.8722 'International Tables Vol C Tables 4.2.6.8 and 6.1.1.4'

loop_
_geom_angle_atom_site_label_1
_geom_angle_atom_site_label_2
_geom_angle_atom_site_label_3
_geom_angle
_geom_angle_site_symmetry_1
_geom_angle_site_symmetry_3
_geom_angle_publ_flag
N1 W1 N2 157.7(3) . . y
N1 W1 W1 101.1(2) . 2 y
N2 W1 W1 100.7(2) . 2 y
N1 W1 Cl2 89.7(2) . . y
N2 W1 Cl2 90.2(2) . . y
W1 W1 Cl2 101.92(6) 2 . y
N1 W1 Cl1 84.9(2) . . y
N2 W1 Cl1 84.3(2) . . y
W1 W1 Cl1 107.61(6) 2 . y
Cl2 W1 Cl1 150.47(8) . . y
C5 N1 C1 116.0(7) . . n
C5 N1 W1 122.8(6) . . n
C1 N1 W1 120.9(6) . . n
C10 N2 C14 116.9(8) . . n
C10 N2 W1 120.7(6) . . n
C14 N2 W1 121.8(6) . . n
N1 C1 C2 123.9(8) . . n
C1 C2 C3 120.9(9) . . n
C2 C3 C4 115.1(9) . . n
C2 C3 C6 123.5(9) . . n
C4 C3 C6 121.3(9) . . n
C5 C4 C3 121.2(8) . . n
N1 C5 C4 122.7(9) . . n
C7 C6 C3 113.0(12) . . n
C7 C6 C8 109.3(17) . . n
C3 C6 C8 107.2(15) . . n
C7 C6 C9 110.6(19) . . n
C3 C6 C9 112.4(19) . . n
C8 C6 C9 103.8(19) . . n
C7X C6 C8X 111.4(25) . . n
C7X C6 C3 109.5(32) . . n
C8X C6 C3 104.6(19) . . n
C7X C6 C9X 113.2(25) . . n
C8X C6 C9X 105.9(21) . . n
C3 C6 C9X 111.9(24) . . n
C8Y C6 C7Y 110.7(17) . . n
C8Y C6 C3 109.0(14) . . n
C7Y C6 C3 112.2(13) . . n
C8Y C6 C9Y 104.8(15) . . n
C7Y C6 C9Y 110.3(16) . . n
C3 C6 C9Y 109.6(12) . . n
N2 C10 C11 122.1(8) . . n
C10 C11 C12 121.6(8) . . n
C13 C12 C11 114.9(8) . . n
C13 C12 C15 121.0(8) . . n
C11 C12 C15 124.1(8) . . n
C14 C13 C12 121.3(8) . . n
N2 C14 C13 123.0(8) . . n
C16 C15 C12 113.1(8) . . n
C16 C15 C17 110.9(9) . . n
C12 C15 C17 109.6(8) . . n
C16 C15 C18 108.2(10) . . n
C12 C15 C18 107.7(8) . . n
C17 C15 C18 107.3(9) . . n
C25 C19 C24 117.7(43) . . n
C25 C19 C20 127.5(38) . . n
C24 C19 C20 113.9(24) . . n
C21 C20 C19 118.0(27) . . n
C22 C21 C20 128.4(36) . . n
C21 C22 C23 111.9(32) . . n
C24 C23 C22 132.0(27) . . n
C23 C24 C19 115.2(31) . . n

loop_
_geom_bond_atom_site_label_1
_geom_bond_atom_site_label_2
_geom_bond_distance
_geom_bond_site_symmetry_2
_geom_bond_publ_flag
W1 N1 2.202(7) . y
W1 N2 2.207(7) . y
W1 W1 2.2602(8) 2 y
W1 Cl2 2.394(2) . y
W1 Cl1 2.410(2) . y
N1 C5 1.343(11) . n
N1 C1 1.344(11) . n
N2 C10 1.337(11) . n
N2 C14 1.350(11) . n
C1 C2 1.362(13) . n
C2 C3 1.387(13) . n
C3 C4 1.390(14) . n
C3 C6 1.533(14) . n
C4 C5 1.376(13) . n
C6 C7 1.52(2) . n
C6 C8 1.54(2) . n
C6 C9 1.55(2) . n
C6 C7X 1.51(3) . n
C6 C8X 1.52(3) . n
C6 C9X 1.54(3) . n
C6 C8Y 1.50(2) . n
C6 C7Y 1.53(2) . n
C6 C9Y 1.58(2) . n
C10 C11 1.376(13) . n
C11 C12 1.393(13) . n
C12 C13 1.381(13) . n
C12 C15 1.513(13) . n
C13 C14 1.365(12) . n
C15 C16 1.511(14) . n
C15 C17 1.528(14) . n
C15 C18 1.54(2) . n
C19 C25 1.39(6) . n
C19 C24 1.42(5) . n
C19 C20 1.59(5) . n
C20 C21 1.34(4) . n
C21 C22 1.27(4) . n
C22 C23 1.42(4) . n
C23 C24 1.34(3) . n

loop_
_geom_torsion_atom_site_label_1
_geom_torsion_atom_site_label_2
_geom_torsion_atom_site_label_3
_geom_torsion_atom_site_label_4
_geom_torsion
_geom_torsion_site_symmetry_1
_geom_torsion_site_symmetry_2
_geom_torsion_site_symmetry_3
_geom_torsion_site_symmetry_4
_geom_torsion_publ_flag
N1 W1 W1 N2 4.6(3) . . 2 2 y
Cl1 W1 W1 Cl2 0.14(8) . . 2 2 y
N2 W1 W1 N1 -4.6(3) . . 2 2 y
Cl2 W1 W1 Cl1 -0.14(8) . . 2 2 y
